data_7055750
loop_
_publ_author_name
'Xu, Shasha'
'Zhu, Yingzhong'
'Li, Rui'
'Su, Jian'
'Li, Shengli'
'Zhou, Hongping'
'Wu, Jieying'
'Tian, Yupeng'

_publ_section_title
;
 Thiophene-based pyridine derivatives: synthesis, crystal structures,
 two-photon absorption properties and bio-imaging applications in the
 near-IR region
;
_journal_issue 10
_journal_name_full 'New J. Chem.'
_journal_page_first 8809
_journal_paper_doi 10.1039/C6NJ00845C
_journal_volume 40
_journal_year 2016
_chemical_formula_sum 'C32 H23 N3 S'
_chemical_formula_weight 481.59
_chemical_name_systematic
; 
 ? 
;
_space_group_IT_number 14
_symmetry_cell_setting monoclinic
_symmetry_space_group_name_Hall '-P 2ybc'
_symmetry_space_group_name_H-M 'P 1 21/c 1'
_atom_sites_solution_hydrogens geom
_atom_sites_solution_primary direct
_atom_sites_solution_secondary difmap
_audit_creation_method SHELXL-97
_audit_update_record
;
2016-03-17 deposited with the CCDC.
2016-08-31 downloaded from the CCDC.
;
_cell_angle_alpha 90.000(5)
_cell_angle_beta 120.433(5)
_cell_angle_gamma 90.000(5)
_cell_formula_units_Z 8
_cell_length_a 15.423(5)
_cell_length_b 41.104(5)
_cell_length_c 9.126(5)
_cell_measurement_reflns_used 4059
_cell_measurement_temperature 327(2)
_cell_measurement_theta_max 20.88
_cell_measurement_theta_min 2.45
_cell_volume 4988(3)
_computing_structure_refinement 'SHELXL-97 (Sheldrick, 1997)'
_computing_structure_solution 'SHELXS-97 (Sheldrick, 1990)'
_diffrn_ambient_temperature 327(2)
_diffrn_measured_fraction_theta_full 1.000
_diffrn_measured_fraction_theta_max 1.000
_diffrn_measurement_device_type 'CCD area detector'
_diffrn_radiation_monochromator graphite
_diffrn_radiation_source 'fine-focus sealed tube'
_diffrn_radiation_type MoK\a
_diffrn_radiation_wavelength 0.71069
_diffrn_reflns_av_R_equivalents 0.0619
_diffrn_reflns_av_sigmaI/netI 0.0614
_diffrn_reflns_limit_h_max 17
_diffrn_reflns_limit_h_min -18
_diffrn_reflns_limit_k_max 47
_diffrn_reflns_limit_k_min -48
_diffrn_reflns_limit_l_max 10
_diffrn_reflns_limit_l_min -10
_diffrn_reflns_number 35585
_diffrn_reflns_theta_full 25.00
_diffrn_reflns_theta_max 25.00
_diffrn_reflns_theta_min 0.99
_exptl_absorpt_coefficient_mu 0.156
_exptl_absorpt_correction_T_max 0.9695
_exptl_absorpt_correction_T_min 0.9547
_exptl_crystal_colour yellow
_exptl_crystal_density_diffrn 1.283
_exptl_crystal_density_method 'not measured'
_exptl_crystal_description needle
_exptl_crystal_F_000 2016
_exptl_crystal_size_max 0.30
_exptl_crystal_size_mid 0.20
_exptl_crystal_size_min 0.20
_refine_diff_density_max 0.225
_refine_diff_density_min -0.346
_refine_diff_density_rms 0.039
_refine_ls_extinction_method none
_refine_ls_goodness_of_fit_ref 0.780
_refine_ls_hydrogen_treatment mixed
_refine_ls_matrix_type full
_refine_ls_number_parameters 649
_refine_ls_number_reflns 8781
_refine_ls_number_restraints 0
_refine_ls_restrained_S_all 0.780
_refine_ls_R_factor_all 0.1083
_refine_ls_R_factor_gt 0.0549
_refine_ls_shift/su_max 0.000
_refine_ls_shift/su_mean 0.000
_refine_ls_structure_factor_coef Fsqd
_refine_ls_weighting_details 'calc w=1/[\s^2^(Fo^2^)+(0.1497P)^2^+4.8152P] where P=(Fo^2^+2Fc^2^)/3'
_refine_ls_weighting_scheme calc
_refine_ls_wR_factor_gt 0.1573
_refine_ls_wR_factor_ref 0.2163
_reflns_number_gt 5133
_reflns_number_total 8781
_reflns_threshold_expression >2sigma(I)
_cod_data_source_file c6nj00845c2.cif
_cod_data_source_block r
_cod_depositor_comments
;
The following automatic conversions were performed:

'_symmetry_cell_setting' value 'Monoclinic' changed to 'monoclinic'
according to
/usr/data/users/saulius/crontab/automatic-downloads/rss-feeds/RSC/lib/dictionaries/cif_core.dic
dictionary named 'cif_core.dic' version 2.4.2 from 2011-04-26.

Automatic conversion script
Id: cif_fix_values 4268 2015-11-12 08:31:59Z antanas 

 Adding full bibliography for 7055750--7055751.cif.
;
_cod_original_sg_symbol_H-M 'P2(1)/c  '
_cod_database_code 7055750

loop_
_symmetry_equiv_pos_as_xyz
'x, y, z'
'-x, y+1/2, -z+1/2'
'-x, -y, -z'
'x, -y-1/2, z-1/2'

loop_
_atom_site_label
_atom_site_type_symbol
_atom_site_fract_x
_atom_site_fract_y
_atom_site_fract_z
_atom_site_U_iso_or_equiv
_atom_site_adp_type
_atom_site_occupancy
_atom_site_symmetry_multiplicity
_atom_site_calc_flag
_atom_site_refinement_flags
S1 S 0.36090(7) 0.21982(2) 0.43040(12) 0.0553(3) Uani 1 1 d .
S2 S 0.74550(7) 0.03964(2) 0.38054(12) 0.0571(3) Uani 1 1 d .
N4 N 1.0372(2) -0.00016(7) 0.2671(4) 0.0506(7) Uani 1 1 d .
N6 N 0.5623(2) 0.04451(8) 0.3593(4) 0.0580(8) Uani 1 1 d .
N3 N 0.2174(2) 0.19299(8) 0.1311(3) 0.0535(8) Uani 1 1 d .
C27 C 0.2298(3) 0.19161(8) -0.0125(4) 0.0473(8) Uani 1 1 d .
N1 N 0.6896(2) 0.22919(8) 1.0590(4) 0.0535(8) Uani 1 1 d .
C38 C 1.0152(3) 0.02670(9) 0.3247(4) 0.0480(8) Uani 1 1 d .
C12 C 0.6264(2) 0.25022(9) 0.9383(4) 0.0479(8) Uani 1 1 d .
C21 C 0.1256(3) 0.20317(9) 0.1194(4) 0.0490(9) Uani 1 1 d .
C64 C 0.5878(3) 0.04704(9) 0.5324(5) 0.0524(9) Uani 1 1 d .
C17 C 0.4493(2) 0.19435(8) 0.5827(4) 0.0447(8) Uani 1 1 d .
C57 C 0.4850(3) 0.06411(9) 0.2305(4) 0.0536(9) Uani 1 1 d .
C46 C 0.8584(2) 0.00471(8) 0.2756(4) 0.0454(8) Uani 1 1 d .
C16 C 0.5307(2) 0.20677(9) 0.7476(4) 0.0462(8) Uani 1 1 d .
C44 C 0.9713(3) -0.02505(9) 0.2152(4) 0.0502(9) Uani 1 1 d .
C6 C 0.7457(3) 0.17510(10) 1.1626(4) 0.0526(9) Uani 1 1 d .
C48 C 0.7634(3) 0.00764(8) 0.2765(4) 0.0465(8) Uani 1 1 d .
C13 C 0.6742(3) 0.19722(9) 1.0265(4) 0.0484(9) Uani 1 1 d .
C43 C 1.0006(3) -0.05444(9) 0.1572(5) 0.0526(9) Uani 1 1 d .
C20 C 0.3011(3) 0.18771(9) 0.2946(4) 0.0486(9) Uani 1 1 d .
C37 C 1.0908(3) 0.05341(9) 0.3866(5) 0.0520(9) Uani 1 1 d .
C47 C 0.9275(3) 0.02975(9) 0.3310(4) 0.0504(9) Uani 1 1 d .
H47 H 0.9152 0.0488 0.3728 0.060 Uiso 1 1 calc R
C45 C 0.8820(3) -0.02337(9) 0.2169(4) 0.0512(9) Uani 1 1 d .
H45 H 0.8379 -0.0409 0.1789 0.061 Uiso 1 1 calc R
C18 C 0.4326(3) 0.16308(9) 0.5269(5) 0.0580(10) Uani 1 1 d .
H18 H 0.4731 0.1458 0.5907 0.070 Uiso 1 1 calc R
C14 C 0.5955(3) 0.18538(9) 0.8739(4) 0.0510(9) Uani 1 1 d .
H14 H 0.5862 0.1631 0.8563 0.061 Uiso 1 1 calc R
C51 C 0.6246(3) 0.02656(10) 0.3164(4) 0.0521(9) Uani 1 1 d .
C19 C 0.3479(3) 0.15935(10) 0.3627(5) 0.0595(10) Uani 1 1 d .
H19 H 0.3267 0.1394 0.3074 0.071 Uiso 1 1 calc R
C15 C 0.5470(3) 0.23987(9) 0.7820(4) 0.0505(9) Uani 1 1 d .
H15 H 0.5051 0.2550 0.7014 0.061 Uiso 1 1 calc R
C49 C 0.6802(3) -0.01144(10) 0.1995(5) 0.0575(10) Uani 1 1 d .
H49 H 0.6758 -0.0299 0.1369 0.069 Uiso 1 1 calc R
C59 C 0.5608(3) 0.07377(10) 0.5917(5) 0.0629(10) Uani 1 1 d .
H59 H 0.5257 0.0909 0.5186 0.076 Uiso 1 1 calc R
C50 C 0.6016(3) -0.00087(10) 0.2230(5) 0.0596(10) Uani 1 1 d .
H50 H 0.5403 -0.0116 0.1789 0.072 Uiso 1 1 calc R
C7 C 0.6464(3) 0.28525(10) 0.9812(5) 0.0549(9) Uani 1 1 d .
C32 C 0.3245(3) 0.19271(10) 0.0068(5) 0.0594(10) Uani 1 1 d .
H32 H 0.3809 0.1945 0.1148 0.071 Uiso 1 1 calc R
C28 C 0.1471(3) 0.18849(10) -0.1754(5) 0.0618(10) Uani 1 1 d .
H28 H 0.0828 0.1872 -0.1908 0.074 Uiso 1 1 calc R
C22 C 0.0864(3) 0.18564(11) 0.1991(5) 0.0622(11) Uani 1 1 d .
H22 H 0.1198 0.1672 0.2608 0.075 Uiso 1 1 calc R
C63 C 0.6418(3) 0.02213(11) 0.6437(5) 0.0666(11) Uani 1 1 d .
H63 H 0.6605 0.0040 0.6054 0.080 Uiso 1 1 calc R
C1 C 0.8038(3) 0.18578(11) 1.3294(5) 0.0591(10) Uani 1 1 d .
H1 H 0.7986 0.2072 1.3563 0.071 Uiso 1 1 calc R
C8 C 0.7198(3) 0.29517(12) 1.1418(6) 0.0722(12) Uani 1 1 d .
H8 H 0.7565 0.2798 1.2252 0.087 Uiso 1 1 calc R
C62 C 0.6679(3) 0.02450(12) 0.8134(5) 0.0730(12) Uani 1 1 d .
H62 H 0.7050 0.0079 0.8886 0.088 Uiso 1 1 calc R
N5 N 0.9479(4) -0.08253(10) 0.1327(7) 0.1053(15) Uani 1 1 d .
N2 N 0.5901(3) 0.30721(9) 0.8568(6) 0.0834(11) Uani 1 1 d .
C31 C 0.3355(4) 0.19112(11) -0.1352(6) 0.0738(12) Uani 1 1 d .
H31 H 0.3994 0.1918 -0.1215 0.089 Uiso 1 1 calc R
C56 C 0.3908(3) 0.06449(11) 0.2132(6) 0.0699(12) Uani 1 1 d .
H56 H 0.3777 0.0514 0.2830 0.084 Uiso 1 1 calc R
C36 C 1.0742(3) 0.08062(10) 0.4485(6) 0.0743(13) Uani 1 1 d .
H36 H 1.0144 0.0831 0.4490 0.089 Uiso 1 1 calc R
C60 C 0.5860(4) 0.07509(11) 0.7603(5) 0.0735(12) Uani 1 1 d .
H60 H 0.5659 0.0929 0.7987 0.088 Uiso 1 1 calc R
C39 C 1.0778(3) -0.05376(12) 0.1242(6) 0.0795(14) Uani 1 1 d .
H39 H 1.1142 -0.0347 0.1417 0.095 Uiso 1 1 calc R
C26 C 0.0762(3) 0.23076(11) 0.0295(6) 0.0727(12) Uani 1 1 d .
H26 H 0.1031 0.2432 -0.0230 0.087 Uiso 1 1 calc R
C5 C 0.7560(3) 0.14353(10) 1.1262(5) 0.0714(12) Uani 1 1 d .
H5 H 0.7178 0.1358 1.0154 0.086 Uiso 1 1 calc R
C52 C 0.5022(4) 0.08239(12) 0.1217(6) 0.0799(13) Uani 1 1 d .
H52 H 0.5650 0.0821 0.1305 0.096 Uiso 1 1 calc R
C61 C 0.6399(4) 0.05080(12) 0.8711(5) 0.0739(12) Uani 1 1 d .
H61 H 0.6574 0.0521 0.9846 0.089 Uiso 1 1 calc R
C23 C -0.0030(3) 0.19510(13) 0.1891(5) 0.0751(13) Uani 1 1 d .
H23 H -0.0294 0.1830 0.2434 0.090 Uiso 1 1 calc R
C2 C 0.8689(3) 0.16492(14) 1.4553(5) 0.0763(13) Uani 1 1 d .
H2 H 0.9068 0.1722 1.5668 0.092 Uiso 1 1 calc R
C25 C -0.0134(4) 0.23982(14) 0.0178(7) 0.0880(15) Uani 1 1 d .
H25 H -0.0476 0.2580 -0.0460 0.106 Uiso 1 1 calc R
C9 C 0.7384(4) 0.32754(15) 1.1785(8) 0.0947(17) Uani 1 1 d .
H9 H 0.7882 0.3342 1.2860 0.114 Uiso 1 1 calc R
C29 C 0.1599(4) 0.18737(11) -0.3137(5) 0.0751(13) Uani 1 1 d .
H29 H 0.1039 0.1857 -0.4221 0.090 Uiso 1 1 calc R
C42 C 0.9756(4) -0.10974(13) 0.0777(8) 0.1044(19) Uani 1 1 d .
H42 H 0.9418 -0.1292 0.0658 0.125 Uiso 1 1 calc R
C55 C 0.3161(4) 0.08408(13) 0.0932(7) 0.0868(16) Uani 1 1 d .
H55 H 0.2534 0.0848 0.0848 0.104 Uiso 1 1 calc R
C30 C 0.2533(4) 0.18859(11) -0.2947(6) 0.0768(13) Uani 1 1 d .
H30 H 0.2611 0.1877 -0.3892 0.092 Uiso 1 1 calc R
C24 C -0.0523(3) 0.22252(14) 0.0982(6) 0.0796(14) Uani 1 1 d .
H24 H -0.1117 0.2292 0.0919 0.096 Uiso 1 1 calc R
C40 C 1.1021(4) -0.08120(14) 0.0648(7) 0.0947(17) Uani 1 1 d .
H40 H 1.1542 -0.0805 0.0416 0.114 Uiso 1 1 calc R
C58 C 1.1792(4) 0.05019(12) 0.3865(7) 0.0884(15) Uani 1 1 d .
H58 H 1.1922 0.0316 0.3427 0.106 Uiso 1 1 calc R
C41 C 1.0497(4) -0.10925(12) 0.0406(7) 0.0848(15) Uani 1 1 d .
H41 H 1.0648 -0.1278 -0.0009 0.102 Uiso 1 1 calc R
C35 C 1.1426(4) 0.10441(13) 0.5097(8) 0.0984(17) Uani 1 1 d .
H35 H 1.1284 0.1230 0.5516 0.118 Uiso 1 1 calc R
C11 C 0.6105(4) 0.33933(12) 0.8979(9) 0.0997(18) Uani 1 1 d .
H11 H 0.5735 0.3548 0.8151 0.120 Uiso 1 1 calc R
C3 C 0.8778(4) 0.13362(15) 1.4168(7) 0.0924(16) Uani 1 1 d .
H3 H 0.9212 0.1193 1.5012 0.111 Uiso 1 1 calc R
C53 C 0.4256(5) 0.10111(14) -0.0008(7) 0.1016(18) Uani 1 1 d .
H53 H 0.4368 0.1131 -0.0761 0.122 Uiso 1 1 calc R
C54 C 0.3339(5) 0.10242(14) -0.0135(6) 0.0989(19) Uani 1 1 d .
H54 H 0.2836 0.1157 -0.0944 0.119 Uiso 1 1 calc R
C33 C 1.2494(4) 0.07543(16) 0.4535(8) 0.1059(19) Uani 1 1 d .
H33 H 1.3103 0.0733 0.4563 0.127 Uiso 1 1 calc R
C10 C 0.6836(5) 0.34987(14) 1.0564(10) 0.0988(19) Uani 1 1 d .
H10 H 0.6951 0.3720 1.0795 0.119 Uiso 1 1 calc R
C34 C 1.2309(4) 0.10277(13) 0.5140(6) 0.0850(15) Uani 1 1 d .
H34 H 1.2770 0.1198 0.5568 0.102 Uiso 1 1 calc R
C4 C 0.8215(5) 0.12346(14) 1.2508(7) 0.1035(18) Uani 1 1 d .
H4 H 0.8287 0.1022 1.2234 0.124 Uiso 1 1 calc R

loop_
_atom_site_aniso_label
_atom_site_aniso_U_11
_atom_site_aniso_U_22
_atom_site_aniso_U_33
_atom_site_aniso_U_23
_atom_site_aniso_U_13
_atom_site_aniso_U_12
S1 0.0553(6) 0.0525(6) 0.0470(5) -0.0004(4) 0.0178(4) 0.0030(4)
S2 0.0522(6) 0.0626(6) 0.0558(6) -0.0101(5) 0.0269(5) 0.0036(5)
N4 0.0491(18) 0.0515(18) 0.0513(17) 0.0028(14) 0.0254(15) 0.0081(15)
N6 0.0589(19) 0.075(2) 0.0456(17) 0.0052(15) 0.0301(15) 0.0180(16)
N3 0.0410(16) 0.079(2) 0.0369(15) -0.0028(14) 0.0172(13) 0.0039(15)
C27 0.050(2) 0.051(2) 0.0441(19) -0.0029(15) 0.0255(16) -0.0031(16)
N1 0.0426(16) 0.064(2) 0.0523(18) -0.0067(15) 0.0226(14) 0.0011(15)
C38 0.048(2) 0.051(2) 0.0439(19) 0.0043(16) 0.0221(16) 0.0076(17)
C12 0.0390(18) 0.056(2) 0.052(2) -0.0035(17) 0.0256(17) -0.0008(16)
C21 0.044(2) 0.061(2) 0.0411(18) -0.0074(17) 0.0214(16) -0.0036(17)
C64 0.049(2) 0.063(2) 0.049(2) -0.0010(18) 0.0280(17) 0.0022(18)
C17 0.0416(19) 0.048(2) 0.0436(18) -0.0006(15) 0.0211(15) 0.0039(15)
C57 0.056(2) 0.059(2) 0.044(2) -0.0038(17) 0.0244(18) 0.0089(18)
C46 0.0423(19) 0.049(2) 0.0421(18) 0.0045(15) 0.0197(15) 0.0084(16)
C16 0.0396(19) 0.057(2) 0.0414(18) -0.0040(16) 0.0199(15) -0.0002(16)
C44 0.048(2) 0.055(2) 0.0436(19) 0.0003(16) 0.0201(16) 0.0098(18)
C6 0.0399(19) 0.069(3) 0.046(2) 0.0055(18) 0.0194(16) 0.0019(17)
C48 0.049(2) 0.050(2) 0.0408(18) 0.0024(15) 0.0229(16) 0.0068(17)
C13 0.0419(19) 0.061(2) 0.0455(19) 0.0007(17) 0.0245(16) 0.0003(17)
C43 0.044(2) 0.054(2) 0.053(2) -0.0043(17) 0.0189(17) 0.0064(17)
C20 0.0436(19) 0.059(2) 0.0432(19) -0.0030(16) 0.0218(16) -0.0015(17)
C37 0.050(2) 0.055(2) 0.050(2) 0.0052(17) 0.0240(17) 0.0022(17)
C47 0.052(2) 0.050(2) 0.048(2) 0.0007(16) 0.0249(17) 0.0084(17)
C45 0.046(2) 0.054(2) 0.050(2) -0.0021(17) 0.0212(17) 0.0039(17)
C18 0.058(2) 0.055(2) 0.050(2) 0.0012(17) 0.0191(18) 0.0072(18)
C14 0.047(2) 0.056(2) 0.047(2) -0.0013(17) 0.0212(17) -0.0011(17)
C51 0.046(2) 0.067(2) 0.0444(19) 0.0042(18) 0.0239(16) 0.0115(18)
C19 0.064(2) 0.057(2) 0.049(2) -0.0080(18) 0.0218(19) -0.003(2)
C15 0.045(2) 0.054(2) 0.049(2) 0.0021(17) 0.0219(17) 0.0045(17)
C49 0.060(2) 0.057(2) 0.060(2) -0.0094(19) 0.035(2) -0.0016(19)
C59 0.076(3) 0.059(2) 0.059(2) 0.0012(19) 0.038(2) 0.005(2)
C50 0.052(2) 0.067(3) 0.065(2) -0.009(2) 0.034(2) -0.0024(19)
C7 0.049(2) 0.060(2) 0.064(2) -0.0102(19) 0.0346(19) -0.0063(18)
C32 0.052(2) 0.072(3) 0.057(2) -0.0048(19) 0.0300(19) -0.0077(19)
C28 0.052(2) 0.083(3) 0.047(2) -0.0039(19) 0.0223(18) -0.003(2)
C22 0.052(2) 0.083(3) 0.049(2) 0.009(2) 0.0242(19) 0.005(2)
C63 0.080(3) 0.068(3) 0.057(2) 0.008(2) 0.039(2) 0.019(2)
C1 0.043(2) 0.078(3) 0.052(2) -0.0018(19) 0.0206(18) -0.0033(19)
C8 0.074(3) 0.075(3) 0.072(3) -0.018(2) 0.040(2) -0.019(2)
C62 0.084(3) 0.080(3) 0.060(3) 0.015(2) 0.040(2) 0.017(2)
N5 0.103(3) 0.072(3) 0.154(4) -0.026(3) 0.075(3) -0.001(2)
N2 0.071(2) 0.065(3) 0.110(3) 0.001(2) 0.042(2) 0.007(2)
C31 0.078(3) 0.082(3) 0.086(3) 0.000(3) 0.059(3) -0.006(2)
C56 0.057(3) 0.073(3) 0.075(3) -0.008(2) 0.030(2) 0.005(2)
C36 0.059(3) 0.057(3) 0.110(4) -0.028(2) 0.045(3) -0.009(2)
C60 0.096(3) 0.072(3) 0.059(3) -0.010(2) 0.044(2) 0.004(3)
C39 0.076(3) 0.079(3) 0.099(4) -0.031(3) 0.055(3) -0.009(2)
C26 0.071(3) 0.070(3) 0.088(3) 0.009(2) 0.049(3) 0.008(2)
C5 0.083(3) 0.061(3) 0.052(2) 0.006(2) 0.022(2) 0.015(2)
C52 0.082(3) 0.091(3) 0.076(3) 0.017(3) 0.047(3) 0.026(3)
C61 0.087(3) 0.089(3) 0.053(2) 0.000(2) 0.041(2) -0.002(3)
C23 0.054(3) 0.120(4) 0.057(2) -0.006(3) 0.033(2) -0.014(3)
C2 0.044(2) 0.122(4) 0.050(2) 0.009(3) 0.0154(19) 0.007(2)
C25 0.069(3) 0.098(4) 0.101(4) 0.016(3) 0.047(3) 0.031(3)
C9 0.097(4) 0.093(4) 0.109(4) -0.045(4) 0.062(4) -0.033(3)
C29 0.085(3) 0.092(3) 0.045(2) -0.006(2) 0.030(2) 0.005(3)
C42 0.117(4) 0.063(3) 0.161(6) -0.038(3) 0.091(4) -0.008(3)
C55 0.061(3) 0.091(4) 0.081(3) -0.025(3) 0.016(3) 0.017(3)
C30 0.099(4) 0.081(3) 0.065(3) -0.001(2) 0.053(3) 0.000(3)
C24 0.050(2) 0.123(4) 0.065(3) -0.013(3) 0.029(2) 0.011(3)
C40 0.086(3) 0.097(4) 0.122(4) -0.037(3) 0.068(3) 0.001(3)
C58 0.091(4) 0.079(3) 0.127(4) -0.028(3) 0.079(3) -0.017(3)
C41 0.082(3) 0.071(3) 0.097(4) -0.022(3) 0.043(3) 0.017(3)
C35 0.094(4) 0.070(3) 0.138(5) -0.028(3) 0.064(4) -0.010(3)
C11 0.091(4) 0.055(3) 0.163(6) 0.004(3) 0.072(4) 0.016(3)
C3 0.083(3) 0.110(4) 0.075(3) 0.036(3) 0.034(3) 0.037(3)
C53 0.130(5) 0.106(4) 0.074(3) 0.032(3) 0.055(3) 0.049(4)
C54 0.111(5) 0.097(4) 0.059(3) -0.005(3) 0.022(3) 0.049(3)
C33 0.085(4) 0.118(5) 0.150(5) -0.025(4) 0.085(4) -0.028(3)
C10 0.100(4) 0.064(3) 0.162(6) -0.037(4) 0.088(5) -0.021(3)
C34 0.097(4) 0.078(3) 0.084(3) -0.012(3) 0.049(3) -0.029(3)
C4 0.130(5) 0.080(4) 0.082(4) 0.020(3) 0.040(3) 0.032(3)

loop_
_atom_type_symbol
_atom_type_description
_atom_type_scat_dispersion_real
_atom_type_scat_dispersion_imag
_atom_type_scat_source
C C 0.0033 0.0016 'International Tables Vol C Tables 4.2.6.8 and 6.1.1.4'
H H 0.0000 0.0000 'International Tables Vol C Tables 4.2.6.8 and 6.1.1.4'
N N 0.0061 0.0033 'International Tables Vol C Tables 4.2.6.8 and 6.1.1.4'
S S 0.1246 0.1234 'International Tables Vol C Tables 4.2.6.8 and 6.1.1.4'

loop_
_geom_angle_atom_site_label_1
_geom_angle_atom_site_label_2
_geom_angle_atom_site_label_3
_geom_angle
C20 S1 C17 91.80(17)
C48 S2 C51 91.31(18)
C44 N4 C38 117.9(3)
C57 N6 C51 117.9(3)
C57 N6 C64 121.2(3)
C51 N6 C64 120.0(3)
C20 N3 C27 119.5(3)
C20 N3 C21 117.8(3)
C27 N3 C21 122.4(3)
C28 C27 C32 118.5(3)
C28 C27 N3 120.8(3)
C32 C27 N3 120.7(3)
C13 N1 C12 118.2(3)
N4 C38 C47 122.5(3)
N4 C38 C37 116.9(3)
C47 C38 C37 120.6(3)
N1 C12 C15 122.4(3)
N1 C12 C7 116.0(3)
C15 C12 C7 121.6(3)
C22 C21 C26 119.4(4)
C22 C21 N3 119.7(3)
C26 C21 N3 120.9(3)
C63 C64 C59 119.4(3)
C63 C64 N6 119.0(3)
C59 C64 N6 121.6(3)
C18 C17 C16 127.6(3)
C18 C17 S1 110.5(3)
C16 C17 S1 121.9(3)
C56 C57 C52 119.3(4)
C56 C57 N6 119.6(4)
C52 C57 N6 121.1(4)
C47 C46 C45 117.0(3)
C47 C46 C48 121.5(3)
C45 C46 C48 121.5(3)
C15 C16 C14 117.4(3)
C15 C16 C17 122.1(3)
C14 C16 C17 120.6(3)
N4 C44 C45 122.3(3)
N4 C44 C43 115.7(3)
C45 C44 C43 122.0(3)
C5 C6 C1 118.4(4)
C5 C6 C13 120.4(3)
C1 C6 C13 121.2(4)
C49 C48 C46 129.2(3)
C49 C48 S2 110.6(3)
C46 C48 S2 120.2(3)
N1 C13 C14 122.1(3)
N1 C13 C6 116.2(3)
C14 C13 C6 121.7(3)
N5 C43 C39 119.6(4)
N5 C43 C44 119.0(4)
C39 C43 C44 121.3(4)
C19 C20 N3 127.7(3)
C19 C20 S1 111.4(3)
N3 C20 S1 120.8(3)
C36 C37 C58 119.0(4)
C36 C37 C38 119.9(4)
C58 C37 C38 121.1(4)
C46 C47 C38 120.3(3)
C46 C47 H47 119.8
C38 C47 H47 119.8
C44 C45 C46 119.9(3)
C44 C45 H45 120.0
C46 C45 H45 120.0
C17 C18 C19 113.5(3)
C17 C18 H18 123.3
C19 C18 H18 123.3
C13 C14 C16 120.3(3)
C13 C14 H14 119.8
C16 C14 H14 119.8
C50 C51 N6 127.8(4)
C50 C51 S2 111.5(3)
N6 C51 S2 120.7(3)
C20 C19 C18 112.8(3)
C20 C19 H19 123.6
C18 C19 H19 123.6
C16 C15 C12 119.6(3)
C16 C15 H15 120.2
C12 C15 H15 120.2
C48 C49 C50 114.0(3)
C48 C49 H49 123.0
C50 C49 H49 123.0
C64 C59 C60 119.8(4)
C64 C59 H59 120.1
C60 C59 H59 120.1
C51 C50 C49 112.6(4)
C51 C50 H50 123.7
C49 C50 H50 123.7
N2 C7 C8 121.4(4)
N2 C7 C12 117.6(3)
C8 C7 C12 121.0(4)
C27 C32 C31 120.0(4)
C27 C32 H32 120.0
C31 C32 H32 120.0
C27 C28 C29 120.3(4)
C27 C28 H28 119.8
C29 C28 H28 119.8
C21 C22 C23 120.7(4)
C21 C22 H22 119.7
C23 C22 H22 119.7
C64 C63 C62 119.4(4)
C64 C63 H63 120.3
C62 C63 H63 120.3
C2 C1 C6 120.7(4)
C2 C1 H1 119.6
C6 C1 H1 119.6
C7 C8 C9 120.3(5)
C7 C8 H8 119.9
C9 C8 H8 119.9
C61 C62 C63 121.0(4)
C61 C62 H62 119.5
C63 C62 H62 119.5
C43 N5 C42 118.5(4)
C7 N2 C11 116.8(5)
C30 C31 C32 120.7(4)
C30 C31 H31 119.6
C32 C31 H31 119.6
C57 C56 C55 120.4(5)
C57 C56 H56 119.8
C55 C56 H56 119.8
C37 C36 C35 120.7(4)
C37 C36 H36 119.7
C35 C36 H36 119.7
C61 C60 C59 121.3(4)
C61 C60 H60 119.4
C59 C60 H60 119.4
C43 C39 C40 120.6(5)
C43 C39 H39 119.7
C40 C39 H39 119.7
C21 C26 C25 119.8(4)
C21 C26 H26 120.1
C25 C26 H26 120.1
C6 C5 C4 120.2(4)
C6 C5 H5 119.9
C4 C5 H5 119.9
C53 C52 C57 119.4(5)
C53 C52 H52 120.3
C57 C52 H52 120.3
C60 C61 C62 119.1(4)
C60 C61 H61 120.4
C62 C61 H61 120.4
C24 C23 C22 119.7(4)
C24 C23 H23 120.2
C22 C23 H23 120.2
C3 C2 C1 120.0(4)
C3 C2 H2 120.0
C1 C2 H2 120.0
C24 C25 C26 121.0(5)
C24 C25 H25 119.5
C26 C25 H25 119.5
C8 C9 C10 119.4(5)
C8 C9 H9 120.3
C10 C9 H9 120.3
C30 C29 C28 121.1(4)
C30 C29 H29 119.4
C28 C29 H29 119.4
C41 C42 N5 122.6(5)
C41 C42 H42 118.7
N5 C42 H42 118.7
C54 C55 C56 120.0(5)
C54 C55 H55 120.0
C56 C55 H55 120.0
C29 C30 C31 119.3(4)
C29 C30 H30 120.4
C31 C30 H30 120.4
C23 C24 C25 119.5(4)
C23 C24 H24 120.2
C25 C24 H24 120.2
C41 C40 C39 119.9(5)
C41 C40 H40 120.0
C39 C40 H40 120.0
C37 C58 C33 118.6(5)
C37 C58 H58 120.7
C33 C58 H58 120.7
C42 C41 C40 118.8(4)
C42 C41 H41 120.6
C40 C41 H41 120.6
C36 C35 C34 123.3(5)
C36 C35 H35 118.3
C34 C35 H35 118.3
N2 C11 C10 123.0(5)
N2 C11 H11 118.5
C10 C11 H11 118.5
C2 C3 C4 118.9(5)
C2 C3 H3 120.6
C4 C3 H3 120.6
C54 C53 C52 121.3(5)
C54 C53 H53 119.4
C52 C53 H53 119.4
C55 C54 C53 119.5(5)
C55 C54 H54 120.2
C53 C54 H54 120.2
C34 C33 C58 121.4(5)
C34 C33 H33 119.3
C58 C33 H33 119.3
C9 C10 C11 119.1(5)
C9 C10 H10 120.4
C11 C10 H10 120.4
C33 C34 C35 116.9(5)
C33 C34 H34 121.6
C35 C34 H34 121.6
C5 C4 C3 121.8(5)
C5 C4 H4 119.1
C3 C4 H4 119.1

loop_
_geom_bond_atom_site_label_1
_geom_bond_atom_site_label_2
_geom_bond_distance
S1 C20 1.724(4)
S1 C17 1.723(3)
S2 C48 1.725(4)
S2 C51 1.733(4)
N4 C44 1.348(5)
N4 C38 1.338(4)
N6 C57 1.426(5)
N6 C51 1.414(4)
N6 C64 1.425(5)
N3 C20 1.410(4)
N3 C27 1.418(4)
N3 C21 1.427(5)
C27 C28 1.390(5)
C27 C32 1.380(5)
N1 C13 1.342(5)
N1 C12 1.351(5)
C38 C47 1.389(5)
C38 C37 1.488(5)
C12 C15 1.394(5)
C12 C7 1.483(5)
C21 C22 1.364(5)
C21 C26 1.381(6)
C64 C63 1.385(5)
C64 C59 1.379(5)
C17 C18 1.358(5)
C17 C16 1.479(5)
C57 C56 1.379(6)
C57 C52 1.374(6)
C46 C47 1.380(5)
C46 C45 1.396(5)
C46 C48 1.474(5)
C16 C15 1.391(5)
C16 C14 1.390(5)
C44 C45 1.387(5)
C44 C43 1.479(5)
C6 C5 1.369(6)
C6 C1 1.389(5)
C6 C13 1.483(5)
C48 C49 1.357(5)
C13 C14 1.392(5)
C43 N5 1.364(5)
C43 C39 1.368(6)
C20 C19 1.346(5)
C37 C36 1.335(5)
C37 C58 1.371(6)
C47 H47 0.9300
C45 H45 0.9300
C18 C19 1.412(5)
C18 H18 0.9300
C14 H14 0.9300
C51 C50 1.348(5)
C19 H19 0.9300
C15 H15 0.9300
C49 C50 1.403(5)
C49 H49 0.9300
C59 C60 1.384(6)
C59 H59 0.9300
C50 H50 0.9300
C7 N2 1.364(5)
C7 C8 1.384(6)
C32 C31 1.392(6)
C32 H32 0.9300
C28 C29 1.373(6)
C28 H28 0.9300
C22 C23 1.391(6)
C22 H22 0.9300
C63 C62 1.393(6)
C63 H63 0.9300
C1 C2 1.376(6)
C1 H1 0.9300
C8 C9 1.366(7)
C8 H8 0.9300
C62 C61 1.364(6)
C62 H62 0.9300
N5 C42 1.380(6)
N2 C11 1.365(6)
C31 C30 1.366(6)
C31 H31 0.9300
C56 C55 1.378(6)
C56 H56 0.9300
C36 C35 1.336(6)
C36 H36 0.9300
C60 C61 1.364(6)
C60 H60 0.9300
C39 C40 1.383(6)
C39 H39 0.9300
C26 C25 1.382(6)
C26 H26 0.9300
C5 C4 1.353(6)
C5 H5 0.9300
C52 C53 1.378(7)
C52 H52 0.9300
C61 H61 0.9300
C23 C24 1.377(7)
C23 H23 0.9300
C2 C3 1.359(7)
C2 H2 0.9300
C25 C24 1.360(7)
C25 H25 0.9300
C9 C10 1.358(8)
C9 H9 0.9300
C29 C30 1.362(6)
C29 H29 0.9300
C42 C41 1.346(7)
C42 H42 0.9300
C55 C54 1.365(8)
C55 H55 0.9300
C30 H30 0.9300
C24 H24 0.9300
C40 C41 1.360(7)
C40 H40 0.9300
C58 C33 1.397(7)
C58 H58 0.9300
C41 H41 0.9300
C35 C34 1.344(7)
C35 H35 0.9300
C11 C10 1.378(8)
C11 H11 0.9300
C3 C4 1.375(7)
C3 H3 0.9300
C53 C54 1.360(8)
C53 H53 0.9300
C54 H54 0.9300
C33 C34 1.345(7)
C33 H33 0.9300
C10 H10 0.9300
C34 H34 0.9300
C4 H4 0.9300

loop_
_geom_torsion_atom_site_label_1
_geom_torsion_atom_site_label_2
_geom_torsion_atom_site_label_3
_geom_torsion_atom_site_label_4
_geom_torsion
C20 N3 C27 C28 163.7(4)
C21 N3 C27 C28 -23.6(5)
C20 N3 C27 C32 -15.1(5)
C21 N3 C27 C32 157.7(4)
C44 N4 C38 C47 -0.5(5)
C44 N4 C38 C37 178.1(3)
C13 N1 C12 C15 -0.6(5)
C13 N1 C12 C7 179.7(3)
C20 N3 C21 C22 -53.0(5)
C27 N3 C21 C22 134.1(4)
C20 N3 C21 C26 126.3(4)
C27 N3 C21 C26 -46.5(5)
C57 N6 C64 C63 162.3(4)
C51 N6 C64 C63 -28.4(5)
C57 N6 C64 C59 -18.3(6)
C51 N6 C64 C59 150.9(4)
C20 S1 C17 C18 1.0(3)
C20 S1 C17 C16 -179.7(3)
C51 N6 C57 C56 137.4(4)
C64 N6 C57 C56 -53.1(5)
C51 N6 C57 C52 -41.7(5)
C64 N6 C57 C52 127.7(4)
C18 C17 C16 C15 172.2(4)
S1 C17 C16 C15 -7.0(5)
C18 C17 C16 C14 -6.7(6)
S1 C17 C16 C14 174.1(3)
C38 N4 C44 C45 1.2(5)
C38 N4 C44 C43 -178.4(3)
C47 C46 C48 C49 166.5(4)
C45 C46 C48 C49 -12.8(6)
C47 C46 C48 S2 -11.2(4)
C45 C46 C48 S2 169.5(3)
C51 S2 C48 C49 -0.3(3)
C51 S2 C48 C46 177.8(3)
C12 N1 C13 C14 -0.3(5)
C12 N1 C13 C6 179.8(3)
C5 C6 C13 N1 -160.5(4)
C1 C6 C13 N1 19.4(5)
C5 C6 C13 C14 19.6(5)
C1 C6 C13 C14 -160.5(4)
N4 C44 C43 N5 168.0(4)
C45 C44 C43 N5 -11.6(6)
N4 C44 C43 C39 -13.5(5)
C45 C44 C43 C39 166.9(4)
C27 N3 C20 C19 -73.0(5)
C21 N3 C20 C19 113.9(4)
C27 N3 C20 S1 103.1(4)
C21 N3 C20 S1 -70.0(4)
C17 S1 C20 C19 -0.9(3)
C17 S1 C20 N3 -177.6(3)
N4 C38 C37 C36 -178.8(4)
C47 C38 C37 C36 -0.2(5)
N4 C38 C37 C58 -0.9(5)
C47 C38 C37 C58 177.7(4)
C45 C46 C47 C38 1.0(5)
C48 C46 C47 C38 -178.3(3)
N4 C38 C47 C46 -0.6(5)
C37 C38 C47 C46 -179.1(3)
N4 C44 C45 C46 -0.7(5)
C43 C44 C45 C46 178.9(3)
C47 C46 C45 C44 -0.4(5)
C48 C46 C45 C44 178.9(3)
C16 C17 C18 C19 179.9(3)
S1 C17 C18 C19 -0.9(4)
N1 C13 C14 C16 1.2(5)
C6 C13 C14 C16 -178.9(3)
C15 C16 C14 C13 -1.3(5)
C17 C16 C14 C13 177.7(3)
C57 N6 C51 C50 -75.2(5)
C64 N6 C51 C50 115.2(4)
C57 N6 C51 S2 103.1(4)
C64 N6 C51 S2 -66.5(4)
C48 S2 C51 C50 0.7(3)
C48 S2 C51 N6 -177.8(3)
N3 C20 C19 C18 177.0(3)
S1 C20 C19 C18 0.6(4)
C17 C18 C19 C20 0.2(5)
C14 C16 C15 C12 0.4(5)
C17 C16 C15 C12 -178.5(3)
N1 C12 C15 C16 0.5(5)
C7 C12 C15 C16 -179.8(3)
C46 C48 C49 C50 -178.1(3)
S2 C48 C49 C50 -0.2(4)
C63 C64 C59 C60 -1.3(6)
N6 C64 C59 C60 179.3(4)
N6 C51 C50 C49 177.5(3)
S2 C51 C50 C49 -0.9(4)
C48 C49 C50 C51 0.7(5)
N1 C12 C7 N2 174.1(3)
C15 C12 C7 N2 -5.7(5)
N1 C12 C7 C8 -6.0(5)
C15 C12 C7 C8 174.3(4)
C28 C27 C32 C31 0.8(6)
N3 C27 C32 C31 179.6(4)
C32 C27 C28 C29 -1.6(6)
N3 C27 C28 C29 179.6(4)
C26 C21 C22 C23 0.7(6)
N3 C21 C22 C23 -179.9(3)
C59 C64 C63 C62 0.0(6)
N6 C64 C63 C62 179.4(4)
C5 C6 C1 C2 -1.0(6)
C13 C6 C1 C2 179.1(4)
N2 C7 C8 C9 -1.1(6)
C12 C7 C8 C9 179.0(4)
C64 C63 C62 C61 0.8(7)
C39 C43 N5 C42 1.1(7)
C44 C43 N5 C42 179.7(5)
C8 C7 N2 C11 0.9(6)
C12 C7 N2 C11 -179.1(4)
C27 C32 C31 C30 0.2(7)
C52 C57 C56 C55 -2.9(6)
N6 C57 C56 C55 177.9(4)
C58 C37 C36 C35 -0.1(7)
C38 C37 C36 C35 177.8(5)
C64 C59 C60 C61 1.9(7)
N5 C43 C39 C40 0.6(7)
C44 C43 C39 C40 -177.9(4)
C22 C21 C26 C25 -1.6(6)
N3 C21 C26 C25 179.0(4)
C1 C6 C5 C4 -0.1(7)
C13 C6 C5 C4 179.8(5)
C56 C57 C52 C53 1.0(7)
N6 C57 C52 C53 -179.8(4)
C59 C60 C61 C62 -1.1(7)
C63 C62 C61 C60 -0.3(7)
C21 C22 C23 C24 -0.3(6)
C6 C1 C2 C3 0.8(7)
C21 C26 C25 C24 2.1(8)
C7 C8 C9 C10 0.7(7)
C27 C28 C29 C30 1.4(7)
C43 N5 C42 C41 -2.9(9)
C57 C56 C55 C54 2.3(7)
C28 C29 C30 C31 -0.3(7)
C32 C31 C30 C29 -0.5(7)
C22 C23 C24 C25 0.7(7)
C26 C25 C24 C23 -1.7(8)
C43 C39 C40 C41 -0.7(8)
C36 C37 C58 C33 0.8(7)
C38 C37 C58 C33 -177.0(5)
N5 C42 C41 C40 2.8(9)
C39 C40 C41 C42 -1.0(9)
C37 C36 C35 C34 -0.2(9)
C7 N2 C11 C10 -0.4(8)
C1 C2 C3 C4 0.5(8)
C57 C52 C53 C54 1.5(8)
C56 C55 C54 C53 0.2(8)
C52 C53 C54 C55 -2.1(9)
C37 C58 C33 C34 -1.4(9)
C8 C9 C10 C11 -0.3(8)
N2 C11 C10 C9 0.1(9)
C58 C33 C34 C35 1.2(9)
C36 C35 C34 C33 -0.4(9)
C6 C5 C4 C3 1.4(9)
C2 C3 C4 C5 -1.7(9)
